data_4309403
loop_
_publ_author_name
'Konrad T. Szacilowski'
'Puhui Xie'
'Aramice Y. S. Malkhasian'
'Mary Jane Heeg'
'Manawadevi Y. Udugala-Ganehenege'
'Lowell E. Wenger'
'John F. Endicott'

_publ_contact_author_address
;    Department of Chemistry
     Wayne State University
     Detroit, Michigan 48202
;
_publ_contact_author_name '    Prof. John Endicott'
_publ_section_title
;
Solid-State Structures and Magnetic Properties of Halide-Bridged,
Face-to-Face Bis-Nickel(II)-Macrocyclic Ligand Complexes: Ligand-Mediated
Interchanges of Electronic Configuration
;
_journal_name_full 'Inorganic Chemistry'
_journal_page_first 6019
_journal_page_last 6033
_journal_paper_doi 10.1021/ic050147x
_journal_volume 44
_journal_year 2005
_chemical_formula_sum 'C32 H64 Br2 Cl2 N8 Ni2 O9'
_chemical_formula_weight 1053.04
_chemical_name_systematic
; 
 ? 
;
_space_group_IT_number 46
_symmetry_cell_setting orthorhombic
_symmetry_space_group_name_Hall 'I 2 -2a'
_symmetry_space_group_name_H-M 'I m a 2'
_atom_sites_solution_hydrogens geom
_atom_sites_solution_primary direct
_atom_sites_solution_secondary difmap
_audit_creation_method SHELXL-97
_cell_angle_alpha 90.00
_cell_angle_beta 90.00
_cell_angle_gamma 90.00
_cell_formula_units_Z 4
_cell_length_a 23.084(3)
_cell_length_b 9.3783(11)
_cell_length_c 20.097(3)
_cell_measurement_reflns_used 918
_cell_measurement_temperature 295(2)
_cell_measurement_theta_max 26.
_cell_measurement_theta_min 2.35
_cell_volume 4350.8(10)
_computing_cell_refinement 'Bruker APEX2'
_computing_data_collection 'Bruker APEX2'
_computing_data_reduction 'Bruker APEX2'
_computing_molecular_graphics SHELXTL-Plus
_computing_publication_material SHELXL-97
_computing_structure_refinement 'SHELXL-97 (Sheldrick, 1997)'
_computing_structure_solution 'SHELXS-97 (Sheldrick, 1997)'
_diffrn_ambient_temperature 295(2)
_diffrn_measured_fraction_theta_full 0.968
_diffrn_measured_fraction_theta_max 0.968
_diffrn_measurement_device_type 'Bruker APEX2 kappa'
_diffrn_measurement_method 'Bruker APEX2'
_diffrn_radiation_monochromator graphite
_diffrn_radiation_source 'fine-focus sealed tube'
_diffrn_radiation_type MoK\a
_diffrn_radiation_wavelength 0.71073
_diffrn_reflns_av_R_equivalents 0.039
_diffrn_reflns_av_sigmaI/netI 0.0364
_diffrn_reflns_limit_h_max 30
_diffrn_reflns_limit_h_min 0
_diffrn_reflns_limit_k_max 12
_diffrn_reflns_limit_k_min 0
_diffrn_reflns_limit_l_max 26
_diffrn_reflns_limit_l_min -24
_diffrn_reflns_number 30529
_diffrn_reflns_theta_full 28.28
_diffrn_reflns_theta_max 28.28
_diffrn_reflns_theta_min 1.76
_exptl_absorpt_coefficient_mu 2.991
_exptl_absorpt_correction_T_max 0.7541
_exptl_absorpt_correction_T_min 0.3809
_exptl_absorpt_correction_type multi-scan
_exptl_crystal_colour red
_exptl_crystal_density_diffrn 1.608
_exptl_crystal_density_method 'not measured'
_exptl_crystal_description rod
_exptl_crystal_F_000 2176
_exptl_crystal_size_max 0.40
_exptl_crystal_size_mid 0.20
_exptl_crystal_size_min 0.10
_refine_diff_density_max 0.923
_refine_diff_density_min -1.726
_refine_diff_density_rms 0.098
_refine_ls_abs_structure_details 'Flack H D (1983), Acta Cryst. A39, 876-881'
_refine_ls_abs_structure_Flack 0.191(14)
_refine_ls_extinction_coef 0.00000(5)
_refine_ls_extinction_expression Fc^*^=kFc[1+0.001xFc^2^\l^3^/sin(2\q)]^-1/4^
_refine_ls_extinction_method SHELXL
_refine_ls_goodness_of_fit_ref 0.916
_refine_ls_hydrogen_treatment mixed
_refine_ls_matrix_type full
_refine_ls_number_parameters 205
_refine_ls_number_reflns 5031
_refine_ls_number_restraints 1
_refine_ls_restrained_S_all 0.916
_refine_ls_R_factor_all 0.0747
_refine_ls_R_factor_gt 0.0500
_refine_ls_shift/su_max 0.948
_refine_ls_shift/su_mean 0.005
_refine_ls_structure_factor_coef Fsqd
_refine_ls_weighting_details 'calc w=1/[\s^2^(Fo^2^)+(0.0876P)^2^+0.0000P] where P=(Fo^2^+2Fc^2^)/3'
_refine_ls_weighting_scheme calc
_refine_ls_wR_factor_gt 0.1268
_refine_ls_wR_factor_ref 0.1349
_reflns_number_gt 3374
_reflns_number_total 5031
_reflns_threshold_expression >2sigma(I)
_cod_data_source_file ic050147xsi20050128_044126_5.cif
_cod_data_source_block ranj3
_cod_depositor_comments
;
The following automatic conversions were performed:
'_exptl_absorpt_correction_type' value 'Multi-scan' changed to
'multi-scan' according to
'/home/saulius/struct/CIF-dictionaries/cif_core.dic' dictionary named
'cif_core.dic' version 2.4.1 from 2010-06-29.

Automatic conversion script
Id: cif_fix_enum 1527 2010-12-29 10:47:43Z saulius 
;
_cod_database_code 4309403

loop_
_symmetry_equiv_pos_as_xyz
'x, y, z'
'-x, -y, z'
'x+1/2, -y, z'
'-x+1/2, y, z'
'x+1/2, y+1/2, z+1/2'
'-x+1/2, -y+1/2, z+1/2'
'x+1, -y+1/2, z+1/2'
'-x+1, y+1/2, z+1/2'

loop_
_atom_site_label
_atom_site_type_symbol
_atom_site_fract_x
_atom_site_fract_y
_atom_site_fract_z
_atom_site_U_iso_or_equiv
_atom_site_adp_type
_atom_site_occupancy
_atom_site_symmetry_multiplicity
_atom_site_calc_flag
_atom_site_refinement_flags
_atom_site_disorder_assembly
_atom_site_disorder_group
Br1 Br 1.0000 1.0000 0.99993(4) 0.0569(2) Uani 1 2 d S . .
Br2 Br 0.7500 0.96388(8) 0.99802(4) 0.0751(3) Uani 1 2 d S . .
Ni1 Ni 0.87579(2) 0.98003(5) 1.00217(3) 0.03414(15) Uani 1 1 d . . .
N1 N 0.87852(14) 0.8069(4) 1.06268(19) 0.0343(9) Uani 1 1 d . . .
H1 H 0.8411 0.7833 1.0718 0.041 Uiso 1 1 calc R . .
N2 N 0.86792(15) 1.1266(4) 1.0765(2) 0.0356(9) Uani 1 1 d . . .
H2 H 0.8292 1.1366 1.0835 0.043 Uiso 1 1 calc R . .
N3 N 0.88043(17) 1.1467(4) 0.9401(2) 0.0415(10) Uani 1 1 d . . .
H3 H 0.9187 1.1586 0.9308 0.050 Uiso 1 1 calc R . .
N4 N 0.88635(16) 0.8423(4) 0.92758(19) 0.0387(9) Uani 1 1 d . . .
H4 H 0.9248 0.8432 0.9176 0.046 Uiso 1 1 calc R . .
C1 C 0.90792(17) 0.8280(4) 1.1281(2) 0.0374(10) Uani 1 1 d . . .
H1A H 0.9473 0.8613 1.1184 0.045 Uiso 1 1 calc R . .
C2 C 0.9140(2) 0.6911(5) 1.1680(3) 0.0594(14) Uani 1 1 d . . .
H2A H 0.8769 0.6456 1.1717 0.071 Uiso 1 1 calc R . .
H2B H 0.9284 0.7130 1.2117 0.071 Uiso 1 1 calc R . .
H2C H 0.9406 0.6283 1.1459 0.071 Uiso 1 1 calc R . .
C3 C 0.87850(16) 0.9450(5) 1.1676(2) 0.0363(10) Uani 1 1 d . . .
H3A H 0.8939 0.9386 1.2130 0.044 Uiso 1 1 calc R . .
C4 C 0.8933(2) 1.0965(5) 1.1424(2) 0.0391(10) Uani 1 1 d . . .
H4A H 0.9353 1.0975 1.1359 0.047 Uiso 1 1 calc R . .
C5 C 0.8808(3) 1.2140(6) 1.1919(3) 0.0681(17) Uani 1 1 d . . .
H5A H 0.8931 1.3037 1.1738 0.082 Uiso 1 1 calc R . .
H5B H 0.9014 1.1955 1.2325 0.082 Uiso 1 1 calc R . .
H5C H 0.8400 1.2173 1.2008 0.082 Uiso 1 1 calc R . .
C6 C 0.8872(2) 1.2619(5) 1.0474(3) 0.0482(13) Uani 1 1 d . . .
H6A H 0.9292 1.2650 1.0458 0.058 Uiso 1 1 calc R . .
H6B H 0.8738 1.3410 1.0745 0.058 Uiso 1 1 calc R . .
C7 C 0.8627(2) 1.2741(5) 0.9780(3) 0.0464(12) Uani 1 1 d . . .
H7A H 0.8208 1.2801 0.9798 0.056 Uiso 1 1 calc R . .
H7B H 0.8774 1.3594 0.9565 0.056 Uiso 1 1 calc R . .
C8 C 0.8508(3) 1.1373(6) 0.8754(3) 0.0580(14) Uani 1 1 d . . .
H8A H 0.8580 1.2240 0.8504 0.070 Uiso 1 1 calc R . .
H8B H 0.8093 1.1302 0.8828 0.070 Uiso 1 1 calc R . .
C9 C 0.8707(3) 1.0099(6) 0.8347(3) 0.070(2) Uani 1 1 d . . .
H9A H 0.8539 1.0166 0.7906 0.084 Uiso 1 1 calc R . .
H9B H 0.9125 1.0148 0.8297 0.084 Uiso 1 1 calc R . .
C10 C 0.8552(3) 0.8686(6) 0.8639(3) 0.0603(15) Uani 1 1 d . . .
H10A H 0.8138 0.8652 0.8718 0.072 Uiso 1 1 calc R . .
H10B H 0.8648 0.7938 0.8324 0.072 Uiso 1 1 calc R . .
C11 C 0.8738(2) 0.6992(5) 0.9538(3) 0.0489(13) Uani 1 1 d . . .
H11A H 0.8892 0.6267 0.9242 0.059 Uiso 1 1 calc R . .
H11B H 0.8324 0.6853 0.9580 0.059 Uiso 1 1 calc R . .
C12 C 0.9025(2) 0.6893(4) 1.0213(2) 0.0444(11) Uani 1 1 d . . .
H12A H 0.8943 0.5978 1.0417 0.053 Uiso 1 1 calc R . .
H12B H 0.9442 0.6995 1.0170 0.053 Uiso 1 1 calc R . .
C13 C 0.81264(16) 0.9184(6) 1.1731(2) 0.0418(11) Uani 1 1 d . . .
H13A H 0.7943 0.9684 1.1365 0.050 Uiso 1 1 calc R . .
H13B H 0.8062 0.8174 1.1659 0.050 Uiso 1 1 calc R . .
C14 C 0.78034(15) 0.9596(4) 1.2367(2) 0.0321(9) Uani 1 1 d . . .
C15 C 0.80911(18) 0.9857(6) 1.2951(2) 0.0464(12) Uani 1 1 d . . .
H15 H 0.8494 0.9866 1.2957 0.056 Uiso 1 1 calc R . .
C16 C 0.77805(19) 1.0109(5) 1.3540(2) 0.0415(10) Uani 1 1 d . . .
H16 H 0.7980 1.0278 1.3935 0.050 Uiso 1 1 calc R . .

loop_
_atom_site_aniso_label
_atom_site_aniso_U_11
_atom_site_aniso_U_22
_atom_site_aniso_U_33
_atom_site_aniso_U_23
_atom_site_aniso_U_13
_atom_site_aniso_U_12
Br1 0.0521(4) 0.0505(3) 0.0681(5) 0.000 0.000 -0.0005(3)
Br2 0.1189(7) 0.0644(4) 0.0418(5) -0.0016(7) 0.000 0.000
Ni1 0.0304(3) 0.0360(2) 0.0360(3) -0.0013(4) 0.0015(3) 0.00257(17)
N1 0.0203(19) 0.042(2) 0.041(2) -0.0020(16) -0.0007(16) -0.0065(14)
N2 0.0210(19) 0.041(2) 0.045(2) -0.0027(16) -0.0009(17) 0.0096(14)
N3 0.032(2) 0.051(2) 0.042(2) 0.0049(18) -0.0019(18) 0.0032(17)
N4 0.023(2) 0.051(2) 0.042(2) 0.0018(18) 0.0051(18) -0.0015(16)
C1 0.020(2) 0.047(2) 0.046(3) 0.0052(19) -0.002(2) 0.0020(17)
C2 0.050(3) 0.060(3) 0.068(4) 0.012(3) 0.001(3) 0.004(2)
C3 0.016(2) 0.053(3) 0.040(2) 0.001(2) -0.0054(19) -0.0021(17)
C4 0.022(2) 0.056(3) 0.039(3) -0.003(2) -0.002(2) 0.006(2)
C5 0.090(5) 0.057(3) 0.057(3) -0.010(3) 0.003(3) -0.014(3)
C6 0.045(3) 0.036(2) 0.063(3) -0.008(2) -0.008(3) 0.005(2)
C7 0.043(3) 0.047(2) 0.050(3) 0.003(2) -0.002(2) 0.005(2)
C8 0.063(4) 0.069(3) 0.043(3) 0.009(2) -0.005(3) 0.008(3)
C9 0.092(5) 0.081(5) 0.037(3) -0.001(3) 0.003(3) 0.011(4)
C10 0.062(4) 0.075(4) 0.044(3) -0.009(3) -0.003(3) 0.001(3)
C11 0.053(3) 0.039(3) 0.055(3) -0.008(2) 0.002(2) 0.005(2)
C12 0.043(3) 0.033(2) 0.058(3) -0.0028(18) 0.001(2) 0.0018(19)
C13 0.018(2) 0.070(3) 0.037(2) -0.005(2) 0.003(2) 0.0003(19)
C14 0.0119(19) 0.046(2) 0.039(2) 0.0039(17) -0.0019(17) -0.0011(16)
C15 0.024(2) 0.080(3) 0.036(3) -0.005(2) -0.005(2) -0.005(2)
C16 0.035(2) 0.056(3) 0.034(2) 0.0020(19) 0.002(2) -0.004(2)

loop_
_atom_type_symbol
_atom_type_description
_atom_type_scat_dispersion_real
_atom_type_scat_dispersion_imag
_atom_type_scat_source
C C 0.0033 0.0016 'International Tables Vol C Tables 4.2.6.8 and 6.1.1.4'
H H 0.0000 0.0000 'International Tables Vol C Tables 4.2.6.8 and 6.1.1.4'
N N 0.0061 0.0033 'International Tables Vol C Tables 4.2.6.8 and 6.1.1.4'
O O 0.0106 0.0060 'International Tables Vol C Tables 4.2.6.8 and 6.1.1.4'
Cl Cl 0.1484 0.1585 'International Tables Vol C Tables 4.2.6.8 and 6.1.1.4'
Ni Ni 0.3393 1.1124 'International Tables Vol C Tables 4.2.6.8 and 6.1.1.4'
Br Br -0.3740 2.4560 'International Tables Vol C Tables 4.2.6.8 and 6.1.1.4'

loop_
_geom_angle_atom_site_label_1
_geom_angle_atom_site_label_2
_geom_angle_atom_site_label_3
_geom_angle
_geom_angle_site_symmetry_1
_geom_angle_site_symmetry_3
_geom_angle_publ_flag
Ni1 Br1 Ni1 178.21(4) 2_775 . ?
Ni1 Br2 Ni1 173.18(4) . 4_655 ?
N4 Ni1 N3 91.79(18) . . ?
N4 Ni1 N1 85.89(15) . . ?
N3 Ni1 N1 174.86(16) . . ?
N4 Ni1 N2 177.35(17) . . ?
N3 Ni1 N2 86.26(15) . . ?
N1 Ni1 N2 95.90(16) . . ?
N4 Ni1 Br1 84.75(11) . . ?
N3 Ni1 Br1 83.45(11) . . ?
N1 Ni1 Br1 91.75(10) . . ?
N2 Ni1 Br1 93.24(10) . . ?
N4 Ni1 Br2 93.83(11) . . ?
N3 Ni1 Br2 94.37(11) . . ?
N1 Ni1 Br2 90.37(10) . . ?
N2 Ni1 Br2 88.12(10) . . ?
Br1 Ni1 Br2 177.35(3) . . ?
C12 N1 C1 114.9(3) . . ?
C12 N1 Ni1 105.6(3) . . ?
C1 N1 Ni1 115.8(3) . . ?
C6 N2 C4 113.8(4) . . ?
C6 N2 Ni1 105.3(3) . . ?
C4 N2 Ni1 119.6(3) . . ?
C8 N3 C7 112.0(4) . . ?
C8 N3 Ni1 118.6(3) . . ?
C7 N3 Ni1 107.3(3) . . ?
C11 N4 C10 111.4(4) . . ?
C11 N4 Ni1 107.3(3) . . ?
C10 N4 Ni1 118.7(3) . . ?
N1 C1 C3 110.7(3) . . ?
N1 C1 C2 113.3(4) . . ?
C3 C1 C2 112.1(4) . . ?
C1 C3 C13 111.2(4) . . ?
C1 C3 C4 113.3(4) . . ?
C13 C3 C4 112.9(4) . . ?
N2 C4 C5 112.1(4) . . ?
N2 C4 C3 112.5(4) . . ?
C5 C4 C3 114.4(4) . . ?
N2 C6 C7 108.7(4) . . ?
N3 C7 C6 108.2(4) . . ?
N3 C8 C9 112.4(4) . . ?
C10 C9 C8 114.4(5) . . ?
N4 C10 C9 111.7(5) . . ?
N4 C11 C12 106.9(4) . . ?
N1 C12 C11 107.0(3) . . ?
C14 C13 C3 120.0(4) . . ?
C15 C14 C14 119.0(2) . 4_655 ?
C15 C14 C13 121.6(3) . . ?
C14 C14 C13 119.2(2) 4_655 . ?
C14 C15 C16 120.3(4) . . ?
C16 C16 C15 120.7(3) 4_655 . ?

loop_
_geom_bond_atom_site_label_1
_geom_bond_atom_site_label_2
_geom_bond_distance
_geom_bond_site_symmetry_2
_geom_bond_publ_flag
Br1 Ni1 2.8738(6) 2_775 ?
Br1 Ni1 2.8738(6) . ?
Br2 Ni1 2.9090(6) . ?
Br2 Ni1 2.9090(6) 4_655 ?
Ni1 N4 1.994(4) . ?
Ni1 N3 2.002(4) . ?
Ni1 N1 2.030(4) . ?
Ni1 N2 2.038(4) . ?
N1 C12 1.488(5) . ?
N1 C1 1.493(6) . ?
N2 C6 1.467(6) . ?
N2 C4 1.475(5) . ?
N3 C8 1.473(6) . ?
N3 C7 1.474(6) . ?
N4 C11 1.471(6) . ?
N4 C10 1.489(6) . ?
C1 C3 1.515(6) . ?
C1 C2 1.520(6) . ?
C3 C13 1.545(5) . ?
C3 C4 1.547(6) . ?
C4 C5 1.511(7) . ?
C6 C7 1.510(7) . ?
C8 C9 1.519(7) . ?
C9 C10 1.494(7) . ?
C11 C12 1.512(7) . ?
C13 C14 1.528(6) . ?
C14 C15 1.371(6) . ?
C14 C14 1.401(7) 4_655 ?
C15 C16 1.405(6) . ?
C16 C16 1.295(9) 4_655 ?

loop_
_geom_torsion_atom_site_label_1
_geom_torsion_atom_site_label_2
_geom_torsion_atom_site_label_3
_geom_torsion_atom_site_label_4
_geom_torsion
_geom_torsion_site_symmetry_1
_geom_torsion_site_symmetry_2
_geom_torsion_site_symmetry_3
_geom_torsion_site_symmetry_4
_geom_torsion_publ_flag
Ni1 Br1 Ni1 N4 -138.90(11) 2_775 . . . ?
Ni1 Br1 Ni1 N3 128.68(12) 2_775 . . . ?
Ni1 Br1 Ni1 N1 -53.20(11) 2_775 . . . ?
Ni1 Br1 Ni1 N2 42.82(11) 2_775 . . . ?
Ni1 Br1 Ni1 Br2 163.5(5) 2_775 . . . ?
Ni1 Br2 Ni1 N4 -159.7(3) 4_655 . . . ?
Ni1 Br2 Ni1 N3 -67.6(3) 4_655 . . . ?
Ni1 Br2 Ni1 N1 114.4(3) 4_655 . . . ?
Ni1 Br2 Ni1 N2 18.5(3) 4_655 . . . ?
Ni1 Br2 Ni1 Br1 -102.3(6) 4_655 . . . ?
N4 Ni1 N1 C12 15.3(3) . . . . ?
N3 Ni1 N1 C12 -48.0(19) . . . . ?
N2 Ni1 N1 C12 -162.7(3) . . . . ?
Br1 Ni1 N1 C12 -69.3(3) . . . . ?
Br2 Ni1 N1 C12 109.1(3) . . . . ?
N4 Ni1 N1 C1 143.7(3) . . . . ?
N3 Ni1 N1 C1 80.4(19) . . . . ?
N2 Ni1 N1 C1 -34.3(3) . . . . ?
Br1 Ni1 N1 C1 59.1(3) . . . . ?
Br2 Ni1 N1 C1 -122.5(3) . . . . ?
N4 Ni1 N2 C6 26(4) . . . . ?
N3 Ni1 N2 C6 -16.5(3) . . . . ?
N1 Ni1 N2 C6 158.9(3) . . . . ?
Br1 Ni1 N2 C6 66.8(3) . . . . ?
Br2 Ni1 N2 C6 -111.0(3) . . . . ?
N4 Ni1 N2 C4 -103(4) . . . . ?
N3 Ni1 N2 C4 -146.0(3) . . . . ?
N1 Ni1 N2 C4 29.3(3) . . . . ?
Br1 Ni1 N2 C4 -62.8(3) . . . . ?
Br2 Ni1 N2 C4 119.5(3) . . . . ?
N4 Ni1 N3 C8 41.1(4) . . . . ?
N1 Ni1 N3 C8 104.2(18) . . . . ?
N2 Ni1 N3 C8 -140.7(4) . . . . ?
Br1 Ni1 N3 C8 125.6(4) . . . . ?
Br2 Ni1 N3 C8 -52.8(4) . . . . ?
N4 Ni1 N3 C7 169.2(3) . . . . ?
N1 Ni1 N3 C7 -127.7(18) . . . . ?
N2 Ni1 N3 C7 -12.6(3) . . . . ?
Br1 Ni1 N3 C7 -106.3(3) . . . . ?
Br2 Ni1 N3 C7 75.2(3) . . . . ?
N3 Ni1 N4 C11 -169.1(3) . . . . ?
N1 Ni1 N4 C11 15.5(3) . . . . ?
N2 Ni1 N4 C11 148(3) . . . . ?
Br1 Ni1 N4 C11 107.7(3) . . . . ?
Br2 Ni1 N4 C11 -74.6(3) . . . . ?
N3 Ni1 N4 C10 -41.8(4) . . . . ?
N1 Ni1 N4 C10 142.8(4) . . . . ?
N2 Ni1 N4 C10 -85(4) . . . . ?
Br1 Ni1 N4 C10 -125.0(4) . . . . ?
Br2 Ni1 N4 C10 52.7(4) . . . . ?
C12 N1 C1 C3 -177.3(3) . . . . ?
Ni1 N1 C1 C3 59.0(4) . . . . ?
C12 N1 C1 C2 -50.4(5) . . . . ?
Ni1 N1 C1 C2 -174.1(3) . . . . ?
N1 C1 C3 C13 52.2(5) . . . . ?
C2 C1 C3 C13 -75.3(5) . . . . ?
N1 C1 C3 C4 -76.1(4) . . . . ?
C2 C1 C3 C4 156.3(4) . . . . ?
C6 N2 C4 C5 57.0(5) . . . . ?
Ni1 N2 C4 C5 -177.4(3) . . . . ?
C6 N2 C4 C3 -172.5(4) . . . . ?
Ni1 N2 C4 C3 -46.9(4) . . . . ?
C1 C3 C4 N2 68.9(4) . . . . ?
C13 C3 C4 N2 -58.6(5) . . . . ?
C1 C3 C4 C5 -161.8(4) . . . . ?
C13 C3 C4 C5 70.7(5) . . . . ?
C4 N2 C6 C7 175.0(3) . . . . ?
Ni1 N2 C6 C7 42.1(4) . . . . ?
C8 N3 C7 C6 170.6(4) . . . . ?
Ni1 N3 C7 C6 38.8(4) . . . . ?
N2 C6 C7 N3 -55.4(5) . . . . ?
C7 N3 C8 C9 177.4(4) . . . . ?
Ni1 N3 C8 C9 -56.8(6) . . . . ?
N3 C8 C9 C10 66.1(7) . . . . ?
C11 N4 C10 C9 -176.3(5) . . . . ?
Ni1 N4 C10 C9 58.4(6) . . . . ?
C8 C9 C10 N4 -66.4(7) . . . . ?
C10 N4 C11 C12 -174.5(4) . . . . ?
Ni1 N4 C11 C12 -43.0(4) . . . . ?
C1 N1 C12 C11 -171.5(3) . . . . ?
Ni1 N1 C12 C11 -42.5(4) . . . . ?
N4 C11 C12 N1 57.8(5) . . . . ?
C1 C3 C13 C14 144.7(4) . . . . ?
C4 C3 C13 C14 -86.8(5) . . . . ?
C3 C13 C14 C15 -16.9(7) . . . . ?
C3 C13 C14 C14 168.3(3) . . . 4_655 ?
C14 C14 C15 C16 0.5(6) 4_655 . . . ?
C13 C14 C15 C16 -174.4(4) . . . . ?
C14 C15 C16 C16 -0.5(6) . . . 4_655 ?
